data_2214359
loop_
_publ_author_name
'Lu, Hai-Hua'
'Chen, Cai-Bao'
'Hong-Ming Dong'

_publ_section_title (<i>S</i>)-2-(1-Benzyl-5-bromo-1<i>H</i>-indol-3-yl)-2-hydroxy-<i>N</i>-methylacetamide
_journal_coeditor_code OM2117
_journal_issue 7
_journal_name_full 'Acta Crystallographica Section E'
_journal_page_first o3261
_journal_page_last o3261
_journal_paper_doi 10.1107/S1600536807025767
_journal_volume 63
_journal_year 2007
_chemical_formula_iupac 'C18 H17 Br N2 O2'
_chemical_formula_moiety 'C18 H17 Br N2 O2'
_chemical_formula_sum 'C18 H17 Br N2 O2'
_chemical_formula_weight 373.25
_chemical_name_systematic
;
(<i>S</i>)-2-(1-Benzyl-5-bromo-1<i>H</i>-indol-3-yl)-2-hydroxy-<i>N</i>-
methylacetamide
;
_space_group_IT_number 4
_symmetry_cell_setting monoclinic
_symmetry_space_group_name_Hall 'P 2yb'
_symmetry_space_group_name_H-M 'P 1 21 1'
_atom_sites_solution_hydrogens geom
_atom_sites_solution_primary direct
_atom_sites_solution_secondary difmap
_audit_creation_method SHELXL-97
_cell_angle_alpha 90.00
_cell_angle_beta 95.049(2)
_cell_angle_gamma 90.00
_cell_formula_units_Z 2
_cell_length_a 4.5759(6)
_cell_length_b 9.4134(11)
_cell_length_c 18.540(2)
_cell_measurement_reflns_used 2442
_cell_measurement_temperature 296(2)
_cell_measurement_theta_max 0.00
_cell_measurement_theta_min 0.00
_cell_volume 795.51(16)
_computing_cell_refinement 'SAINT (Bruker, 1999)'
_computing_data_collection 'SMART (Bruker, 1997)'
_computing_data_reduction SAINT
_computing_molecular_graphics
;
SHELXTL (Sheldrick, 2001b) and PLATON (Spek, 2003)
;
_computing_publication_material SHELXTL
_computing_structure_refinement 'SHELXL97 (Sheldrick, 1997)'
_computing_structure_solution 'SHELXS97 (Sheldrick, 1997)'
_diffrn_ambient_temperature 296(2)
_diffrn_measured_fraction_theta_full 0.986
_diffrn_measured_fraction_theta_max 0.986
_diffrn_measurement_device_type 'Bruker SMART CCD area-detector'
_diffrn_measurement_method '\f and \w'
_diffrn_radiation_monochromator graphite
_diffrn_radiation_source 'fine-focus sealed tube'
_diffrn_radiation_type MoK\a
_diffrn_radiation_wavelength 0.71073
_diffrn_reflns_av_R_equivalents 0.0205
_diffrn_reflns_av_sigmaI/netI 0.0544
_diffrn_reflns_limit_h_max 5
_diffrn_reflns_limit_h_min -6
_diffrn_reflns_limit_k_max 12
_diffrn_reflns_limit_k_min -11
_diffrn_reflns_limit_l_max 24
_diffrn_reflns_limit_l_min -22
_diffrn_reflns_number 5321
_diffrn_reflns_theta_full 27.99
_diffrn_reflns_theta_max 27.99
_diffrn_reflns_theta_min 2.21
_diffrn_standards_number 0
_exptl_absorpt_coefficient_mu 2.595
_exptl_absorpt_correction_T_max 0.7814
_exptl_absorpt_correction_T_min 0.6249
_exptl_absorpt_correction_type multi-scan
_exptl_absorpt_process_details '(SADABS; Sheldrick, 2001a)'
_exptl_crystal_colour colorless
_exptl_crystal_density_diffrn 1.558
_exptl_crystal_density_method 'not measured'
_exptl_crystal_description block
_exptl_crystal_F_000 380
_exptl_crystal_size_max 0.20
_exptl_crystal_size_mid 0.20
_exptl_crystal_size_min 0.10
_refine_diff_density_max 0.401
_refine_diff_density_min -0.323
_refine_ls_abs_structure_details 'Flack (1983), 1456 Friedel pairs'
_refine_ls_abs_structure_Flack 0.015(7)
_refine_ls_extinction_method none
_refine_ls_goodness_of_fit_ref 0.945
_refine_ls_hydrogen_treatment mixed
_refine_ls_matrix_type full
_refine_ls_number_parameters 215
_refine_ls_number_reflns 3482
_refine_ls_number_restraints 1
_refine_ls_restrained_S_all 0.945
_refine_ls_R_factor_all 0.0366
_refine_ls_R_factor_gt 0.0287
_refine_ls_shift/su_max 0.002
_refine_ls_shift/su_mean 0.000
_refine_ls_structure_factor_coef Fsqd
_refine_ls_weighting_details 'calc w=1/[\s^2^(Fo^2^)] where P=(Fo^2^+2Fc^2^)/3'
_refine_ls_weighting_scheme calc
_refine_ls_wR_factor_gt 0.0608
_refine_ls_wR_factor_ref 0.0627
_reflns_number_gt 2936
_reflns_number_total 3482
_reflns_threshold_expression I>2\s(I)
_cod_data_source_file om2117.cif
_cod_data_source_block I
_cod_depositor_comments
;
The following automatic conversions were performed:
'_symmetry_cell_setting' value 'Monoclinic' changed to 'monoclinic'
according to '/home/saulius/struct/CIF-dictionaries/cif_core.dic'
dictionary named 'cif_core.dic' version 2.4.1 from 2010-06-29.

Automatic conversion script
Id: cif_fix_enum 1527 2010-12-29 10:47:43Z saulius 

The following automatic conversions were performed:

'_symmetry_cell_setting' value 'Monoclinic' changed to 'monoclinic'
according to /home/saulius/struct/CIF-dictionaries/cif_core.dic
dictionary named 'cif_core.dic' version 2.4.1 from 2010-06-29.

Automatic conversion script
Id: cif_fix_values 1715 2011-07-08 13:25:40Z adriana 
;
_cod_original_cell_volume 795.51(17)
_cod_original_sg_symbol_H-M 'P 21'
_cod_database_code 2214359
_cod_database_fobs_code 2214359

loop_
_symmetry_equiv_pos_as_xyz
'x, y, z'
'-x, y+1/2, -z'

loop_
_atom_site_type_symbol
_atom_site_label
_atom_site_fract_x
_atom_site_fract_y
_atom_site_fract_z
_atom_site_U_iso_or_equiv
_atom_site_adp_type
_atom_site_calc_flag
_atom_site_refinement_flags
_atom_site_occupancy
Br Br1 1.14694(7) -0.31988(3) 0.737099(16) 0.06370(11) Uani d . 1
C C1 0.6534(6) 0.0039(3) 0.81575(12) 0.0391(6) Uani d . 1
H H1A 0.5425 0.0180 0.8548 0.047 Uiso calc R 1
C C2 0.8019(6) -0.1216(3) 0.80734(13) 0.0433(6) Uani d . 1
H H2 0.7932 -0.1936 0.8414 0.052 Uiso calc R 1
C C3 0.9654(6) -0.1411(3) 0.74796(13) 0.0391(5) Uani d . 1
C C4 0.9924(5) -0.0383(2) 0.69649(12) 0.0341(5) Uani d . 1
H H4 1.1062 -0.0534 0.6580 0.041 Uiso calc R 1
C C5 0.8429(5) 0.0900(2) 0.70371(11) 0.0298(5) Uani d . 1
C C6 0.6757(5) 0.1082(3) 0.76376(12) 0.0318(5) Uani d . 1
C C7 0.8163(5) 0.2179(2) 0.66256(11) 0.0317(5) Uani d . 1
C C8 0.6355(5) 0.3059(3) 0.69713(12) 0.0357(5) Uani d . 1
H H8 0.5795 0.3967 0.6817 0.043 Uiso calc R 1
C C9 0.3612(5) 0.3018(3) 0.81004(12) 0.0403(5) Uani d . 1
H H9A 0.2210 0.2306 0.8225 0.048 Uiso calc R 1
H H9B 0.2518 0.3806 0.7874 0.048 Uiso calc R 1
C C10 0.5304(5) 0.3531(3) 0.87805(12) 0.0362(5) Uani d . 1
C C11 0.7243(6) 0.4648(3) 0.87613(14) 0.0482(6) Uani d . 1
H H11 0.7512 0.5078 0.8320 0.058 Uiso calc R 1
C C12 0.8776(7) 0.5135(4) 0.93757(19) 0.0689(9) Uani d . 1
H H12 1.0081 0.5887 0.9350 0.083 Uiso calc R 1
C C13 0.8399(8) 0.4520(5) 1.00341(18) 0.0757(11) Uani d . 1
H H13 0.9437 0.4858 1.0453 0.091 Uiso calc R 1
C C14 0.6496(9) 0.3411(4) 1.00709(15) 0.0733(11) Uani d . 1
H H14 0.6246 0.2985 1.0514 0.088 Uiso calc R 1
C C15 0.4936(7) 0.2922(3) 0.94434(13) 0.0545(7) Uani d . 1
H H15 0.3624 0.2173 0.9470 0.065 Uiso calc R 1
C C16 0.9457(5) 0.2509(2) 0.59302(12) 0.0352(5) Uani d . 1
H H16 1.1449 0.2120 0.5951 0.042 Uiso calc R 1
C C17 0.7595(5) 0.1810(3) 0.53065(10) 0.0338(4) Uani d . 1
C C18 0.3941(7) 0.2177(3) 0.42835(13) 0.0538(8) Uani d . 1
H H18A 0.5083 0.1786 0.3921 0.081 Uiso calc R 1
H H18B 0.2787 0.2955 0.4081 0.081 Uiso calc R 1
H H18C 0.2667 0.1457 0.4446 0.081 Uiso calc R 1
H H1 1.088(8) 0.418(4) 0.5528(18) 0.081 Uiso d . 1
H H2A 0.572(7) 0.358(3) 0.4998(16) 0.065 Uiso d . 1
N N1 0.5491(5) 0.2407(2) 0.75786(10) 0.0357(5) Uani d . 1
N N2 0.5881(5) 0.2677(2) 0.48896(11) 0.0400(5) Uani d . 1
O O1 0.9600(4) 0.40069(17) 0.58655(9) 0.0473(4) Uani d . 1
O O2 0.7673(4) 0.05083(18) 0.52216(9) 0.0470(4) Uani d . 1

loop_
_atom_site_aniso_label
_atom_site_aniso_U_11
_atom_site_aniso_U_22
_atom_site_aniso_U_33
_atom_site_aniso_U_12
_atom_site_aniso_U_13
_atom_site_aniso_U_23
Br1 0.0778(2) 0.03513(14) 0.0805(2) 0.01527(16) 0.02007(15) 0.01439(16)
C1 0.0485(15) 0.0387(14) 0.0309(11) -0.0056(11) 0.0081(11) 0.0018(10)
C2 0.0576(16) 0.0373(14) 0.0348(12) -0.0030(12) 0.0021(11) 0.0105(10)
C3 0.0440(14) 0.0296(12) 0.0428(13) 0.0029(10) -0.0012(11) 0.0021(10)
C4 0.0362(12) 0.0327(12) 0.0333(11) -0.0003(9) 0.0023(10) -0.0031(9)
C5 0.0320(12) 0.0310(12) 0.0260(11) -0.0047(9) 0.0010(9) -0.0029(9)
C6 0.0364(14) 0.0324(13) 0.0262(11) -0.0044(10) 0.0001(10) -0.0015(10)
C7 0.0372(12) 0.0282(13) 0.0295(11) -0.0015(8) 0.0017(9) -0.0013(8)
C8 0.0437(14) 0.0301(12) 0.0329(12) 0.0022(10) 0.0010(10) -0.0012(10)
C9 0.0381(13) 0.0436(14) 0.0400(13) 0.0040(11) 0.0082(10) -0.0024(11)
C10 0.0405(13) 0.0346(13) 0.0347(12) 0.0062(10) 0.0096(10) -0.0053(10)
C11 0.0534(17) 0.0466(16) 0.0447(14) -0.0031(13) 0.0046(13) -0.0055(12)
C12 0.0581(19) 0.065(2) 0.081(2) -0.0043(16) -0.0046(17) -0.0260(18)
C13 0.078(2) 0.086(3) 0.058(2) 0.036(2) -0.0207(18) -0.0336(19)
C14 0.113(3) 0.077(3) 0.0312(15) 0.044(2) 0.0104(17) 0.0035(15)
C15 0.075(2) 0.0504(17) 0.0411(15) 0.0064(16) 0.0212(14) 0.0033(13)
C16 0.0404(13) 0.0287(12) 0.0371(12) -0.0001(10) 0.0070(10) 0.0034(9)
C17 0.0456(11) 0.0293(10) 0.0283(9) 0.0020(13) 0.0135(9) 0.0016(12)
C18 0.0660(17) 0.058(2) 0.0360(12) -0.0011(13) -0.0042(12) 0.0037(11)
N1 0.0426(12) 0.0356(11) 0.0297(10) 0.0011(10) 0.0072(9) -0.0021(8)
N2 0.0551(13) 0.0321(11) 0.0327(10) 0.0015(10) 0.0028(9) 0.0017(9)
O1 0.0682(12) 0.0299(10) 0.0453(9) -0.0101(9) 0.0148(9) 0.0029(7)
O2 0.0721(13) 0.0283(9) 0.0405(9) 0.0045(9) 0.0045(9) -0.0032(7)

loop_
_atom_type_symbol
_atom_type_description
_atom_type_scat_dispersion_real
_atom_type_scat_dispersion_imag
_atom_type_scat_source
C C 0.0033 0.0016 'International Tables Vol C Tables 4.2.6.8 and 6.1.1.4'
H H 0.0000 0.0000 'International Tables Vol C Tables 4.2.6.8 and 6.1.1.4'
N N 0.0061 0.0033 'International Tables Vol C Tables 4.2.6.8 and 6.1.1.4'
O O 0.0106 0.0060 'International Tables Vol C Tables 4.2.6.8 and 6.1.1.4'
Br Br -0.2901 2.4595 'International Tables Vol C Tables 4.2.6.8 and 6.1.1.4'

loop_
_geom_angle_atom_site_label_1
_geom_angle_atom_site_label_2
_geom_angle_atom_site_label_3
_geom_angle
C2 C1 C6 117.5(2)
C2 C1 H1A 121.3
C6 C1 H1A 121.3
C1 C2 C3 120.4(2)
C1 C2 H2 119.8
C3 C2 H2 119.8
C4 C3 C2 122.9(2)
C4 C3 Br1 119.02(18)
C2 C3 Br1 118.10(18)
C3 C4 C5 117.9(2)
C3 C4 H4 121.1
C5 C4 H4 121.1
C4 C5 C6 118.8(2)
C4 C5 C7 134.2(2)
C6 C5 C7 107.0(2)
N1 C6 C1 129.9(2)
N1 C6 C5 107.5(2)
C1 C6 C5 122.6(2)
C8 C7 C5 106.69(19)
C8 C7 C16 125.3(2)
C5 C7 C16 127.91(19)
C7 C8 N1 110.1(2)
C7 C8 H8 125.0
N1 C8 H8 125.0
N1 C9 C10 113.0(2)
N1 C9 H9A 109.0
C10 C9 H9A 109.0
N1 C9 H9B 109.0
C10 C9 H9B 109.0
H9A C9 H9B 107.8
C11 C10 C15 118.0(2)
C11 C10 C9 120.7(2)
C15 C10 C9 121.3(2)
C12 C11 C10 121.3(3)
C12 C11 H11 119.3
C10 C11 H11 119.3
C11 C12 C13 120.3(3)
C11 C12 H12 119.9
C13 C12 H12 119.9
C14 C13 C12 119.8(3)
C14 C13 H13 120.1
C12 C13 H13 120.1
C13 C14 C15 119.6(3)
C13 C14 H14 120.2
C15 C14 H14 120.2
C10 C15 C14 121.0(3)
C10 C15 H15 119.5
C14 C15 H15 119.5
O1 C16 C7 107.67(18)
O1 C16 C17 113.1(2)
C7 C16 C17 109.08(18)
O1 C16 H16 109.0
C7 C16 H16 109.0
C17 C16 H16 109.0
O2 C17 N2 123.8(2)
O2 C17 C16 120.3(2)
N2 C17 C16 116.0(2)
N2 C18 H18A 109.5
N2 C18 H18B 109.5
H18A C18 H18B 109.5
N2 C18 H18C 109.5
H18A C18 H18C 109.5
H18B C18 H18C 109.5
C8 N1 C6 108.7(2)
C8 N1 C9 126.5(2)
C6 N1 C9 124.8(2)
C17 N2 C18 122.7(2)
C17 N2 H2A 121(2)
C18 N2 H2A 116(2)
C16 O1 H1 106(2)

loop_
_geom_bond_atom_site_label_1
_geom_bond_atom_site_label_2
_geom_bond_distance
Br1 C3 1.895(2)
C1 C2 1.378(4)
C1 C6 1.386(3)
C1 H1A 0.9300
C2 C3 1.397(4)
C2 H2 0.9300
C3 C4 1.372(3)
C4 C5 1.400(3)
C4 H4 0.9300
C5 C6 1.416(3)
C5 C7 1.425(3)
C6 N1 1.375(3)
C7 C8 1.369(3)
C7 C16 1.498(3)
C8 N1 1.371(3)
C8 H8 0.9300
C9 N1 1.467(3)
C9 C10 1.500(3)
C9 H9A 0.9700
C9 H9B 0.9700
C10 C11 1.378(4)
C10 C15 1.380(3)
C11 C12 1.363(4)
C11 H11 0.9300
C12 C13 1.376(5)
C12 H12 0.9300
C13 C14 1.365(5)
C13 H13 0.9300
C14 C15 1.389(5)
C14 H14 0.9300
C15 H15 0.9300
C16 O1 1.418(3)
C16 C17 1.524(3)
C16 H16 0.9800
C17 O2 1.236(4)
C17 N2 1.331(3)
C18 N2 1.448(3)
C18 H18A 0.9600
C18 H18B 0.9600
C18 H18C 0.9600
N2 H2A 0.87(3)
O1 H1 0.91(4)

loop_
_geom_hbond_atom_site_label_D
_geom_hbond_atom_site_label_H
_geom_hbond_atom_site_label_A
_geom_hbond_site_symmetry_A
_geom_hbond_distance_DH
_geom_hbond_distance_HA
_geom_hbond_distance_DA
_geom_hbond_angle_DHA
N2 H2A O1 . 0.87(3) 2.32(3) 2.682(3) 105(2)
C18 H18C O1 2_646 0.96 2.57 3.395(3) 143.7
N2 H2A O2 2_656 0.87(3) 2.40(3) 3.119(3) 139(3)
O1 H1 O2 2_756 0.91(4) 2.02(4) 2.839(2) 149(3)

loop_
_geom_torsion_atom_site_label_1
_geom_torsion_atom_site_label_2
_geom_torsion_atom_site_label_3
_geom_torsion_atom_site_label_4
_geom_torsion
C6 C1 C2 C3 -0.5(4)
C1 C2 C3 C4 1.3(4)
C1 C2 C3 Br1 -176.7(2)
C2 C3 C4 C5 -1.4(4)
Br1 C3 C4 C5 176.59(17)
C3 C4 C5 C6 0.8(3)
C3 C4 C5 C7 -179.7(2)
C2 C1 C6 N1 178.8(2)
C2 C1 C6 C5 0.0(4)
C4 C5 C6 N1 -179.2(2)
C7 C5 C6 N1 1.2(2)
C4 C5 C6 C1 -0.1(3)
C7 C5 C6 C1 -179.7(2)
C4 C5 C7 C8 179.5(2)
C6 C5 C7 C8 -1.0(3)
C4 C5 C7 C16 2.1(4)
C6 C5 C7 C16 -178.3(2)
C5 C7 C8 N1 0.4(3)
C16 C7 C8 N1 177.8(2)
N1 C9 C10 C11 65.1(3)
N1 C9 C10 C15 -116.1(3)
C15 C10 C11 C12 0.5(4)
C9 C10 C11 C12 179.4(3)
C10 C11 C12 C13 -0.3(5)
C11 C12 C13 C14 0.4(5)
C12 C13 C14 C15 -0.6(5)
C11 C10 C15 C14 -0.7(4)
C9 C10 C15 C14 -179.5(2)
C13 C14 C15 C10 0.7(4)
C8 C7 C16 O1 25.1(3)
C5 C7 C16 O1 -158.0(2)
C8 C7 C16 C17 -97.9(3)
C5 C7 C16 C17 78.9(3)
O1 C16 C17 O2 167.5(2)
C7 C16 C17 O2 -72.7(3)
O1 C16 C17 N2 -14.3(3)
C7 C16 C17 N2 105.5(2)
C7 C8 N1 C6 0.4(3)
C7 C8 N1 C9 178.4(2)
C1 C6 N1 C8 -180.0(2)
C5 C6 N1 C8 -1.0(2)
C1 C6 N1 C9 1.9(4)
C5 C6 N1 C9 -179.1(2)
C10 C9 N1 C8 -101.6(3)
C10 C9 N1 C6 76.2(3)
O2 C17 N2 C18 -0.7(3)
C16 C17 N2 C18 -178.8(2)

loop_
_cod_related_entry_id
_cod_related_entry_database
_cod_related_entry_code
1 ChemSpider 21184733
